data_5900039
loop_
_publ_author_name
'Morrison, J. D.'
'Robertson, J. Monteath'

_publ_section_title
;
 The crystal and molecular structure of certain dicarboxylic acids.
 Part V. Adipic acid
;
_journal_name_full 'Journal of the Chemical Society'
_journal_page_first 987
_journal_page_last 992
_journal_paper_doi 10.1039/JR9490000987
_journal_year 1949
_chemical_formula_sum 'C6 H10 O4'
_chemical_name_common 'Adipic acid'
_chemical_name_systematic 'Hexanedioic acid'
_symmetry_Int_Tables_number 14
_symmetry_space_group_name_H-M 'P 1 21/c 1'
_cell_angle_alpha 90
_cell_angle_beta 137.02
_cell_angle_gamma 90
_cell_formula_units_Z 2
_cell_length_a 10.07(03)
_cell_length_b 5.16(1)
_cell_length_c 10.03(3)
_cod_data_source_file 039_hexanedioic_acid.cif
_cod_data_source_block hexanedioic_acid
_cod_original_sg_symbol_H-M 'P 21/c'
_cod_database_code 5900039

loop_
_atom_site_label
_atom_site_type_symbol
_atom_site_symmetry_multiplicity
_atom_site_Wyckoff_symbol
_atom_site_fract_x
_atom_site_fract_y
_atom_site_fract_z
_atom_site_attached_hydrogens
_atom_site_calc_flag
C1 C 4 e -0.021 0.040 0.057 2 d
C2 C 4 e 0.045 -0.162 0.202 2 d
C3 C 4 e 0.027 -0.087 0.334 0 d
O1 O 4 e -0.071 0.105 0.294 ? d
O2 O 4 e 0.102 -0.251 0.471 ? d
. . . . . . . 1 dum

loop_
_citation_author_citation_id
_citation_author_ordinal
_citation_author_name
1 1 'Kitajgorodskij, A. I.'

loop_
_citation_id
_citation_coordinate_linkage
_citation_title
_citation_book_title
_citation_country
_citation_page_first
_citation_page_last
_citation_year
_citation_book_publisher
_cod_citation_special_details
1 yes ? 'Organicheskaja Kristallokhimija' USSR ? ? 1955 'Izdatel'stvo Akademii Nauk SSSR'
;

Coordinates are presented as published in this book, Kitajgorodskij's
"Organicheskaja Kristallokhimija", keyed in manually.

Saulius Gra\<zulis
;

loop_
_geom_angle
_geom_angle_atom_site_label_1
_geom_angle_atom_site_label_2
_geom_angle_atom_site_label_3
112 C2 C1 C4
115 C1 C2 C3
120 O1 C3 C2
114 C2 C3 O2
126 O1 C3 O2

loop_
_geom_bond_atom_site_label_1
_geom_bond_atom_site_label_2
_geom_bond_distance
O1 C3 1.23(3)
O2 C3 1.29(3)
C3 C2 1.52(3)
C2 C1 1.49(3)
C1 C4 1.54(3)

loop_
_cod_changelog_entry_id
_cod_changelog_entry_author
_cod_changelog_entry_date
_cod_changelog_entry_text
1 'Vaitkus, Antanas' 2021-05-03T16:04:50+03:00
;
 Added the '_citation_author_ordinal' data item to the CITATION_AUTHOR loop.
;
2 'Vaitkus, Antanas' 2023-12-08T16:25:00+02:00
;
 Changed the '_atom_site_attached_hydrogens' data values for the 'O1' and 'O2'
 atom sites from '0.5' to unknown ('?') and added a generic dummy atom with a
 single attached hydrogen atom. This is meant to indicate that the structure
 contains an additional H atom that is bound to either the 'O1' or the 'O2'
 atom site.
;
